data_7044394
loop_
_publ_author_name
'Guo, Mingming'
'Liu, Siyu'
'Guo, Huadong'
'Sun, Yingying'
'Guo, Xianmin'
'Deng, Ruiping'

_publ_section_title
;
 The mixed-ligand strategy to assemble a microporous anionic metal-organic
 framework: Ln3+ post-functionalization, sensors and selective adsorption
 of dyes
;
_journal_name_full 'Dalton Trans.'
_journal_paper_doi 10.1039/C7DT02506H
_journal_year 2017
_chemical_formula_moiety 'C102 H106 N12 O20 S Zn2'
_chemical_formula_sum 'C102 H106 N12 O20 S Zn2'
_chemical_formula_weight 1982.78
_space_group_crystal_system triclinic
_space_group_IT_number 2
_space_group_name_Hall '-P 1'
_space_group_name_H-M_alt 'P -1'
_symmetry_space_group_name_Hall '-P 1'
_symmetry_space_group_name_H-M 'P -1'
_atom_sites_solution_hydrogens geom
_audit_creation_method SHELXL-2014/7
_audit_update_record
;
2017-09-20 deposited with the CCDC.
2017-10-02 downloaded from the CCDC.
;
_cell_angle_alpha 93.4100(10)
_cell_angle_beta 95.780(2)
_cell_angle_gamma 104.9080(10)
_cell_formula_units_Z 2
_cell_length_a 13.5628(9)
_cell_length_b 15.8310(10)
_cell_length_c 24.5816(16)
_cell_measurement_reflns_used 16486
_cell_measurement_temperature 120(2)
_cell_measurement_theta_max 24.363
_cell_measurement_theta_min 1.768
_cell_volume 5054.3(6)
_computing_cell_refinement 'Bruker SMART'
_computing_data_collection 'Bruker SMART'
_computing_data_reduction 'Bruker SAINT'
_computing_structure_refinement 'SHELXL-2014/7 (Sheldrick, 2014)'
_computing_structure_solution 'SHELXL-2014/7 (Sheldrick, 2014)'
_diffrn_ambient_temperature 120(2)
_diffrn_measured_fraction_theta_full 0.996
_diffrn_measured_fraction_theta_max 0.996
_diffrn_measurement_device_type 'CCD area detector'
_diffrn_radiation_type MoK\a
_diffrn_radiation_wavelength 0.71073
_diffrn_reflns_av_R_equivalents 0.0380
_diffrn_reflns_av_unetI/netI 0.0763
_diffrn_reflns_Laue_measured_fraction_full 0.996
_diffrn_reflns_Laue_measured_fraction_max 0.996
_diffrn_reflns_limit_h_max 15
_diffrn_reflns_limit_h_min -15
_diffrn_reflns_limit_k_max 18
_diffrn_reflns_limit_k_min -18
_diffrn_reflns_limit_l_max 28
_diffrn_reflns_limit_l_min -18
_diffrn_reflns_number 27564
_diffrn_reflns_point_group_measured_fraction_full 0.996
_diffrn_reflns_point_group_measured_fraction_max 0.996
_diffrn_reflns_theta_full 24.363
_diffrn_reflns_theta_max 24.363
_diffrn_reflns_theta_min 1.768
_exptl_absorpt_coefficient_mu 0.569
_exptl_absorpt_correction_T_max 0.917
_exptl_absorpt_correction_T_min 0.898
_exptl_absorpt_correction_type empirical
_exptl_absorpt_process_details SADABS
_exptl_crystal_colour colorless
_exptl_crystal_density_diffrn 1.303
_exptl_crystal_density_method 'not measured'
_exptl_crystal_description block
_exptl_crystal_F_000 2076
_exptl_crystal_size_max 0.20
_exptl_crystal_size_mid 0.18
_exptl_crystal_size_min 0.16
_refine_diff_density_max 0.677
_refine_diff_density_min -0.613
_refine_diff_density_rms 0.084
_refine_ls_extinction_method none
_refine_ls_goodness_of_fit_ref 1.033
_refine_ls_hydrogen_treatment constr
_refine_ls_matrix_type full
_refine_ls_number_parameters 1117
_refine_ls_number_reflns 16486
_refine_ls_number_restraints 916
_refine_ls_restrained_S_all 1.016
_refine_ls_R_factor_all 0.1038
_refine_ls_R_factor_gt 0.0687
_refine_ls_shift/su_max 0.001
_refine_ls_shift/su_mean 0.000
_refine_ls_structure_factor_coef Fsqd
_refine_ls_weighting_details 'w=1/[\s^2^(Fo^2^)+(0.1138P)^2^+6.2755P] where P=(Fo^2^+2Fc^2^)/3'
_refine_ls_weighting_scheme calc
_refine_ls_wR_factor_gt 0.1901
_refine_ls_wR_factor_ref 0.2095
_reflns_Friedel_coverage 0.000
_reflns_number_gt 11082
_reflns_number_total 16486
_reflns_threshold_expression 'I > 2\s(I)'
_cod_data_source_file c7dt02506h2.cif
_cod_data_source_block 1_sq
_cod_database_code 7044394
_shelx_shelxl_version_number 2014/7
_shelx_space_group_comment
;
The symmetry employed for this shelxl refinement is uniquely defined
by the following loop, which should always be used as a source of
symmetry information in preference to the above space-group names.
They are only intended as comments.
;
_platon_squeeze_void_probe_radius 1.20

loop_
_space_group_symop_operation_xyz
'x, y, z'
'-x, -y, -z'

loop_
_atom_site_label
_atom_site_type_symbol
_atom_site_fract_x
_atom_site_fract_y
_atom_site_fract_z
_atom_site_U_iso_or_equiv
_atom_site_adp_type
_atom_site_occupancy
_atom_site_site_symmetry_order
_atom_site_calc_flag
_atom_site_refinement_flags_posn
_atom_site_refinement_flags_adp
_atom_site_refinement_flags_occupancy
_atom_site_disorder_assembly
_atom_site_disorder_group
Zn1 Zn 0.11682(4) 0.14770(3) 0.34408(2) 0.02661(17) Uani 1 1 d . U . . .
Zn2 Zn 0.34123(5) 0.65333(4) -0.25064(2) 0.03407(18) Uani 1 1 d . U . . .
S1 S 0.76152(10) 0.57182(8) 0.47238(6) 0.0323(3) Uani 1 1 d . U . . .
O1 O 0.4322(3) 0.5798(2) -0.26623(16) 0.0477(10) Uani 1 1 d . U . . .
O2 O 0.5809(3) 0.6716(2) -0.28212(16) 0.0504(10) Uani 1 1 d . U . . .
O3 O 0.9096(3) 0.1960(3) -0.65675(15) 0.0484(10) Uani 1 1 d . U . . .
O4 O 1.0256(3) 0.1547(2) -0.60024(15) 0.0369(8) Uani 1 1 d . U . . .
O5 O 0.3487(4) -0.2594(3) -0.3170(2) 0.0555(14) Uani 0.8 1 d D U P A 1
O6 O 0.4245(4) -0.2072(3) -0.2353(2) 0.0562(14) Uani 0.8 1 d D U P A 1
O7 O 0.1221(3) 0.2466(2) 0.30009(16) 0.0493(10) Uani 1 1 d . U . . .
O8 O 0.1932(4) 0.1912(3) 0.2350(2) 0.0530(14) Uani 0.8 1 d . U P B 1
O9 O 0.1936(4) 0.7055(3) -0.1947(2) 0.0763(15) Uani 1 1 d . U . . .
O10 O 0.3182(4) 0.6377(3) -0.17361(15) 0.0530(11) Uani 1 1 d . U . . .
O11 O -0.0243(4) 1.0244(3) 0.26567(19) 0.0668(14) Uani 1 1 d . U . . .
O12 O 0.1182(3) 1.0299(2) 0.31828(15) 0.0416(9) Uani 1 1 d . U . . .
O13 O 0.7226(3) 0.6447(2) 0.48877(16) 0.0388(9) Uani 1 1 d . U . . .
O14 O 0.8138(3) 0.5753(2) 0.42450(15) 0.0398(9) Uani 1 1 d . U . . .
N1 N 0.2523(3) 0.1817(2) 0.39476(16) 0.0284(9) Uani 1 1 d . U . . .
N2 N 0.4037(3) 0.2594(2) 0.43692(16) 0.0269(9) Uani 1 1 d . U . . .
N3 N 1.0577(3) 0.5288(3) 0.65525(17) 0.0345(10) Uani 1 1 d . U . . .
N4 N 1.2092(4) 0.5729(3) 0.70824(18) 0.0362(10) Uani 1 1 d . U . . .
C1 C 0.5204(5) 0.5975(4) -0.2835(2) 0.0392(12) Uani 1 1 d . U . . .
C2 C 0.5482(4) 0.5182(3) -0.3081(2) 0.0390(12) Uani 1 1 d . U . . .
C3 C 0.4755(4) 0.4382(3) -0.3184(2) 0.0428(14) Uani 1 1 d . U . . .
H3 H 0.4084 0.4337 -0.3112 0.051 Uiso 1 1 calc R U . . .
C4 C 0.5012(4) 0.3647(4) -0.3393(2) 0.0434(14) Uani 1 1 d . U . . .
H4 H 0.4510 0.3116 -0.3469 0.052 Uiso 1 1 calc R U . . .
C5 C 0.6025(4) 0.3699(3) -0.3491(2) 0.0344(12) Uani 1 1 d . U . . .
C6 C 0.6746(4) 0.4505(3) -0.3405(2) 0.0404(13) Uani 1 1 d . U . . .
H6 H 0.7414 0.4553 -0.3484 0.048 Uiso 1 1 calc R U . . .
C7 C 0.6480(5) 0.5247(4) -0.3200(2) 0.0423(13) Uani 1 1 d . U . . .
H7 H 0.6970 0.5786 -0.3143 0.051 Uiso 1 1 calc R U . . .
C8 C 0.6299(4) 0.2887(3) -0.3688(2) 0.0309(11) Uani 1 1 d . U . . .
C9 C 0.5851(4) 0.2088(3) -0.3484(2) 0.0317(11) Uani 1 1 d . U . . .
H9 H 0.5388 0.2070 -0.3228 0.038 Uiso 1 1 calc R U . . .
C10 C 0.6089(4) 0.1321(3) -0.3661(2) 0.0318(11) Uani 1 1 d . U . . .
C11 C 0.6773(4) 0.1358(3) -0.4051(2) 0.0326(11) Uani 1 1 d . U . . .
H11 H 0.6946 0.0851 -0.4168 0.039 Uiso 1 1 calc R U . . .
C12 C 0.7199(4) 0.2136(3) -0.4268(2) 0.0312(11) Uani 1 1 d . U . . .
C13 C 0.6966(4) 0.2899(3) -0.4078(2) 0.0317(11) Uani 1 1 d . U . . .
H13 H 0.7266 0.3426 -0.4216 0.038 Uiso 1 1 calc R U . . .
C14 C 0.7836(4) 0.2130(3) -0.4720(2) 0.0294(11) Uani 1 1 d . U . . .
C15 C 0.7489(4) 0.2308(4) -0.5242(2) 0.0406(13) Uani 1 1 d . U . . .
H15 H 0.6893 0.2497 -0.5293 0.049 Uiso 1 1 calc R U . . .
C16 C 0.8008(4) 0.2211(4) -0.5686(2) 0.0390(12) Uani 1 1 d . U . . .
H16 H 0.7757 0.2325 -0.6032 0.047 Uiso 1 1 calc R U . . .
C17 C 0.8910(4) 0.1943(3) -0.5615(2) 0.0298(11) Uani 1 1 d . U . . .
C18 C 0.9287(4) 0.1809(3) -0.5098(2) 0.0334(11) Uani 1 1 d . U . . .
H18 H 0.9911 0.1665 -0.5045 0.040 Uiso 1 1 calc R U . . .
C19 C 0.8752(4) 0.1884(4) -0.4652(2) 0.0362(12) Uani 1 1 d . U . . .
H19 H 0.9006 0.1769 -0.4307 0.043 Uiso 1 1 calc R U . . .
C20 C 0.9451(4) 0.1808(3) -0.6106(2) 0.0336(11) Uani 1 1 d . U . . .
C22 C 0.5283(5) -0.0307(4) -0.3793(3) 0.0347(15) Uani 0.8 1 d . U P C 1
H22 H 0.5450 -0.0307 -0.4151 0.042 Uiso 0.8 1 calc R U P C 1
C23 C 0.4759(5) -0.1080(4) -0.3606(3) 0.0395(16) Uani 0.8 1 d . U P C 1
H23 H 0.4565 -0.1590 -0.3842 0.047 Uiso 0.8 1 calc R U P C 1
C24 C 0.4526(4) -0.1110(3) -0.3093(2) 0.0428(13) Uani 1 1 d DG U . . .
C3AA C 0.5516(5) -0.1001(4) -0.3233(5) 0.041(7) Uiso 0.2 1 d G . P C 2
H3AA H 0.5832 -0.1456 -0.3205 0.049 Uiso 0.2 1 calc R U P C 2
C2AA C 0.6035(5) -0.0212(4) -0.3415(5) 0.042(7) Uiso 0.2 1 d G . P C 2
H2AA H 0.6697 -0.0139 -0.3509 0.050 Uiso 0.2 1 calc R U P C 2
C21 C 0.5563(4) 0.0468(2) -0.3456(2) 0.0334(11) Uani 1 1 d G U . C .
C1AA C 0.4573(5) 0.0359(4) -0.3316(5) 0.039(6) Uiso 0.2 1 d G . P C 2
H1AA H 0.4258 0.0814 -0.3344 0.047 Uiso 0.2 1 calc R U P C 2
C0AA C 0.4055(5) -0.0430(4) -0.3134(5) 0.035(6) Uiso 0.2 1 d G . P C 2
H0AA H 0.3392 -0.0503 -0.3041 0.042 Uiso 0.2 1 calc R U P C 2
C25 C 0.4887(6) -0.0358(5) -0.2721(3) 0.0486(18) Uani 0.8 1 d . U P C 1
H25 H 0.4797 -0.0387 -0.2352 0.058 Uiso 0.8 1 calc R U P C 1
C26 C 0.5378(6) 0.0425(5) -0.2911(3) 0.0479(19) Uani 0.8 1 d . U P C 1
H26 H 0.5588 0.0931 -0.2670 0.057 Uiso 0.8 1 calc R U P C 1
C27B C 0.3810(15) -0.1947(19) -0.293(2) 0.0484(17) Uani 0.2 1 d D U P C 2
C28B C 0.115(3) 0.252(3) 0.2553(17) 0.039(2) Uani 0.2 1 d . U P D 2
C29B C 0.116(2) 0.324(2) 0.2234(13) 0.013(7) Uiso 0.2 1 d . . P D 2
C30 C 0.0811(7) 0.3741(5) 0.2359(3) 0.0438(18) Uani 0.8 1 d . U P B 1
H30 H 0.0364 0.3553 0.2617 0.053 Uiso 0.8 1 calc R U P B 1
C31 C 0.0782(8) 0.4500(5) 0.2095(3) 0.053(2) Uani 0.8 1 d . U P B 1
H31 H 0.0312 0.4812 0.2175 0.064 Uiso 0.8 1 calc R U P B 1
C32B C 0.111(3) 0.473(3) 0.169(2) 0.033(11) Uiso 0.2 1 d . . P D 2
C33 C 0.2084(9) 0.4251(5) 0.1574(4) 0.076(3) Uani 0.8 1 d . U P B 1
H33 H 0.2514 0.4405 0.1304 0.092 Uiso 0.8 1 calc R U P B 1
C34 C 0.2082(7) 0.3500(5) 0.1825(3) 0.059(2) Uani 0.8 1 d . U P B 1
H34 H 0.2484 0.3145 0.1708 0.071 Uiso 0.8 1 calc R U P B 1
C35 C 0.1412(7) 0.5591(4) 0.1428(3) 0.072(2) Uani 1 1 d . U . . .
C36 C 0.1265(7) 0.6318(4) 0.1729(3) 0.070(2) Uani 1 1 d . U . . .
H36 H 0.1186 0.6290 0.2100 0.084 Uiso 1 1 calc R U . . .
C37 C 0.1237(7) 0.7066(4) 0.1488(3) 0.075(2) Uani 1 1 d . U . . .
C38 C 0.1353(9) 0.7111(5) 0.0938(3) 0.111(4) Uani 1 1 d . U . . .
H38 H 0.1294 0.7608 0.0767 0.133 Uiso 1 1 calc R U . . .
C39 C 0.1563(9) 0.6404(5) 0.0632(3) 0.105(4) Uani 1 1 d . U . . .
C40 C 0.1600(8) 0.5658(5) 0.0890(3) 0.098(4) Uani 1 1 d . U . . .
H40 H 0.1755 0.5195 0.0698 0.118 Uiso 1 1 calc R U . . .
C41 C 0.1779(10) 0.6482(5) 0.0056(3) 0.107(3) Uani 1 1 d . U . . .
C42 C 0.1116(10) 0.6762(7) -0.0335(4) 0.131(4) Uani 1 1 d . U . . .
H42 H 0.0541 0.6908 -0.0225 0.157 Uiso 1 1 calc R U . . .
C43 C 0.1308(9) 0.6826(6) -0.0894(3) 0.109(3) Uani 1 1 d . U . . .
H43 H 0.0865 0.6997 -0.1152 0.131 Uiso 1 1 calc R U . . .
C44 C 0.2198(8) 0.6617(5) -0.1034(3) 0.083(2) Uani 1 1 d . U . . .
C45 C 0.2824(8) 0.6297(5) -0.0662(3) 0.082(2) Uani 1 1 d . U . . .
H45 H 0.3396 0.6142 -0.0770 0.099 Uiso 1 1 calc R U . . .
C46 C 0.2585(9) 0.6209(5) -0.0118(3) 0.099(3) Uani 1 1 d . U . . .
H46 H 0.2980 0.5964 0.0125 0.119 Uiso 1 1 calc R U . . .
C47 C 0.2445(7) 0.6699(5) -0.1615(3) 0.071(2) Uani 1 1 d . U . . .
C48 C 0.1053(6) 0.7822(4) 0.1818(3) 0.0616(18) Uani 1 1 d . U . . .
C49 C 0.0277(7) 0.8206(4) 0.1640(3) 0.072(2) Uani 1 1 d . U . . .
H49 H -0.0124 0.8001 0.1305 0.087 Uiso 1 1 calc R U . . .
C50 C 0.0097(6) 0.8894(4) 0.1958(3) 0.067(2) Uani 1 1 d . U . . .
H50 H -0.0424 0.9147 0.1837 0.080 Uiso 1 1 calc R U . . .
C51 C 0.0685(4) 0.9198(3) 0.2447(2) 0.0372(12) Uani 1 1 d . U . . .
C52 C 0.1453(5) 0.8828(3) 0.2630(2) 0.0431(13) Uani 1 1 d . U . . .
H52 H 0.1857 0.9042 0.2963 0.052 Uiso 1 1 calc R U . . .
C53 C 0.1621(5) 0.8133(4) 0.2317(3) 0.0540(16) Uani 1 1 d . U . . .
H53 H 0.2129 0.7872 0.2448 0.065 Uiso 1 1 calc R U . E 1
C54 C 0.0509(4) 0.9972(3) 0.2779(2) 0.0361(12) Uani 1 1 d . U . . .
C55 C 0.3306(4) 0.2502(3) 0.3941(2) 0.0306(11) Uani 1 1 d . U . . .
H55 H 0.3351 0.2887 0.3668 0.037 Uiso 1 1 calc R U . . .
C56 C 0.3717(4) 0.1903(3) 0.4692(2) 0.0266(10) Uani 1 1 d . U . . .
C57 C 0.2756(4) 0.1414(3) 0.44230(19) 0.0260(10) Uani 1 1 d . U . . .
C58 C 0.2224(4) 0.0655(3) 0.4630(2) 0.0328(11) Uani 1 1 d . U . . .
H58 H 0.1587 0.0329 0.4456 0.039 Uiso 1 1 calc R U . . .
C59 C 0.2661(4) 0.0401(3) 0.5095(2) 0.0387(13) Uani 1 1 d . U . . .
H59 H 0.2315 -0.0104 0.5242 0.046 Uiso 1 1 calc R U . . .
C60 C 0.3632(4) 0.0892(3) 0.5358(2) 0.0407(13) Uani 1 1 d . U . . .
H60 H 0.3917 0.0697 0.5671 0.049 Uiso 1 1 calc R U . . .
C61 C 0.4164(4) 0.1648(3) 0.5164(2) 0.0359(12) Uani 1 1 d . U . . .
H61 H 0.4797 0.1975 0.5341 0.043 Uiso 1 1 calc R U . . .
C62 C 0.4941(4) 0.3316(3) 0.4476(2) 0.0265(10) Uani 1 1 d . U . . .
C63 C 0.5527(4) 0.3541(3) 0.4049(2) 0.0318(11) Uani 1 1 d . U . . .
H63 H 0.5360 0.3204 0.3713 0.038 Uiso 1 1 calc R U . . .
C64 C 0.6364(4) 0.4274(3) 0.4129(2) 0.0334(12) Uani 1 1 d . U . . .
H64 H 0.6763 0.4440 0.3847 0.040 Uiso 1 1 calc R U . . .
C65 C 0.6594(4) 0.4756(3) 0.4636(2) 0.0284(10) Uani 1 1 d . U . . .
C66 C 0.6021(4) 0.4510(3) 0.5063(2) 0.0274(10) Uani 1 1 d . U . . .
H66 H 0.6198 0.4834 0.5404 0.033 Uiso 1 1 calc R U . . .
C67 C 0.5181(4) 0.3779(3) 0.4982(2) 0.0273(10) Uani 1 1 d . U . . .
H67 H 0.4789 0.3607 0.5266 0.033 Uiso 1 1 calc R U . . .
C68 C 0.8432(4) 0.5550(3) 0.5285(2) 0.0296(11) Uani 1 1 d . U . . .
C69 C 0.8732(4) 0.6180(3) 0.5729(2) 0.0333(11) Uani 1 1 d . U . . .
H69 H 0.8468 0.6667 0.5741 0.040 Uiso 1 1 calc R U . . .
C70 C 0.9417(4) 0.6077(3) 0.6147(2) 0.0363(12) Uani 1 1 d . U . . .
H70 H 0.9621 0.6496 0.6447 0.044 Uiso 1 1 calc R U . . .
C71 C 0.9813(4) 0.5351(3) 0.6130(2) 0.0321(11) Uani 1 1 d . U . . .
C72 C 0.9503(4) 0.4711(3) 0.5691(2) 0.0325(11) Uani 1 1 d . U . . .
H72 H 0.9766 0.4223 0.5683 0.039 Uiso 1 1 calc R U . . .
C73 C 0.8810(4) 0.4803(3) 0.5272(2) 0.0320(11) Uani 1 1 d . U . . .
H73 H 0.8588 0.4373 0.4978 0.038 Uiso 1 1 calc R U . . .
C74 C 1.1413(4) 0.5966(3) 0.6750(2) 0.0364(12) Uani 1 1 d . U . . .
H74 H 1.1492 0.6538 0.6657 0.044 Uiso 1 1 calc R U . . .
C75 C 1.0742(4) 0.4538(3) 0.6779(2) 0.0368(12) Uani 1 1 d . U . . .
C76 C 1.0148(5) 0.3670(3) 0.6735(2) 0.0445(14) Uani 1 1 d . U . . .
H76 H 0.9511 0.3484 0.6523 0.053 Uiso 1 1 calc R U . . .
C77 C 1.0576(6) 0.3102(4) 0.7029(3) 0.0568(16) Uani 1 1 d . U . . .
H77 H 1.0204 0.2518 0.7019 0.068 Uiso 1 1 calc R U . . .
C78 C 1.1528(6) 0.3367(4) 0.7337(3) 0.0607(17) Uani 1 1 d . U . . .
H78 H 1.1794 0.2955 0.7513 0.073 Uiso 1 1 calc R U . . .
C79 C 1.2085(5) 0.4228(4) 0.7388(3) 0.0504(15) Uani 1 1 d . U . . .
H79 H 1.2715 0.4410 0.7607 0.060 Uiso 1 1 calc R U . . .
C80 C 1.1683(5) 0.4826(3) 0.7101(2) 0.0385(12) Uani 1 1 d . U . . .
O0AA O 0.2863(13) -0.2058(12) -0.2939(8) 0.043(5) Uiso 0.2 1 d D . P C 2
O1AA O 0.4311(14) -0.2468(13) -0.2775(8) 0.040(4) Uiso 0.2 1 d D . P C 2
C27A C 0.4055(6) -0.1977(5) -0.2859(4) 0.0484(17) Uani 0.8 1 d D U P A 1
C7AA C 0.098(3) 0.324(2) 0.1681(13) 0.054(8) Uiso 0.2 1 d . . P D 2
H7AA H 0.0865 0.2713 0.1467 0.065 Uiso 0.2 1 calc R U P D 2
C6AA C 0.097(3) 0.400(2) 0.1416(16) 0.069(10) Uiso 0.2 1 d . . P D 2
C5AA C 0.137(2) 0.407(2) 0.2515(13) 0.037(7) Uiso 0.2 1 d . . P D 2
H5AA H 0.1490 0.4110 0.2896 0.044 Uiso 0.2 1 calc R U P D 2
C4AA C 0.141(3) 0.485(2) 0.2251(13) 0.044(8) Uiso 0.2 1 d . . P D 2
C32A C 0.1472(11) 0.4785(7) 0.1708(5) 0.052(3) Uani 0.8 1 d . U P B 1
C29A C 0.1515(9) 0.3267(6) 0.2234(4) 0.042(2) Uani 0.8 1 d . U P B 1
N2BA N 0.8233(4) 0.8641(3) 0.3717(2) 0.0550(13) Uani 1 1 d . U . . .
N8AA N 0.1353(5) 0.8511(4) -0.2303(2) 0.0682(16) Uani 1 1 d . U . . .
H8AA H 0.1449 0.7976 -0.2318 0.082 Uiso 1 1 calc R U . . .
H8AB H 0.0878 0.8521 -0.2579 0.082 Uiso 1 1 calc R U . . .
C4BA C 0.7962(6) 0.7834(4) 0.3982(3) 0.071(2) Uani 1 1 d . U . . .
H4BA H 0.8538 0.7586 0.4017 0.107 Uiso 1 1 calc R U . . .
H4BB H 0.7390 0.7426 0.3764 0.107 Uiso 1 1 calc R U . . .
H4BC H 0.7777 0.7955 0.4339 0.107 Uiso 1 1 calc R U . . .
C0BA C 0.9176(5) 0.9268(5) 0.3947(3) 0.073(2) Uani 1 1 d . U . . .
H0BA H 0.9193 0.9346 0.4338 0.109 Uiso 1 1 calc R U . . .
H0BB H 0.9215 0.9819 0.3795 0.109 Uiso 1 1 calc R U . . .
H0BC H 0.9750 0.9057 0.3859 0.109 Uiso 1 1 calc R U . . .
N5BA N 0.3683(6) 0.1714(6) 0.2021(3) 0.106(3) Uani 1 1 d D U . . .
H5BA H 0.3299 0.1976 0.2208 0.128 Uiso 1 1 calc R U . F 2
H5BB H 0.4295 0.1818 0.2218 0.128 Uiso 1 1 calc R U . F 2
C9AA C 0.2270(7) 0.9113(6) -0.2377(4) 0.095(3) Uani 1 1 d . U . . .
H9AA H 0.2479 0.8964 -0.2724 0.142 Uiso 1 1 calc R U . . .
H9AB H 0.2170 0.9692 -0.2371 0.142 Uiso 1 1 calc R U . . .
H9AC H 0.2793 0.9097 -0.2087 0.142 Uiso 1 1 calc R U . . .
C3BA C 0.0957(9) 0.8680(7) -0.1776(4) 0.116(4) Uani 1 1 d . U . . .
H3BA H 0.0327 0.8243 -0.1753 0.173 Uiso 1 1 calc R U . . .
H3BB H 0.1455 0.8656 -0.1475 0.173 Uiso 1 1 calc R U . . .
H3BC H 0.0832 0.9251 -0.1759 0.173 Uiso 1 1 calc R U . . .
C1BA C 0.7661(8) 0.8784(7) 0.3296(4) 0.102(3) Uani 1 1 d . U . . .
H1BA H 0.7873 0.9309 0.3138 0.122 Uiso 1 1 calc R U . . .
O6BA O 0.6837(6) 0.8250(5) 0.3093(3) 0.132(3) Uani 1 1 d . U . . .
O8BA O 0.8307(13) 0.6234(7) -0.0063(4) 0.182(6) Uani 0.75 1 d . U P . .
N7BA N 0.8296(11) 0.6088(8) 0.0832(5) 0.134(4) Uani 0.75 1 d D U P . .
C9BA C 0.8626(16) 0.5981(9) 0.0393(6) 0.146(5) Uani 0.75 1 d . U P . .
H9BA H 0.9145 0.5695 0.0390 0.175 Uiso 0.75 1 calc R U P . .
C0CA C 0.8544(13) 0.5742(10) 0.1294(6) 0.142(5) Uani 0.75 1 d D U P . .
H0CA H 0.8189 0.5920 0.1581 0.213 Uiso 0.75 1 calc R U P . .
H0CB H 0.8347 0.5114 0.1232 0.213 Uiso 0.75 1 calc R U P . .
H0CC H 0.9272 0.5946 0.1401 0.213 Uiso 0.75 1 calc R U P . .
C2BA C 0.759(2) 0.6561(17) 0.0900(9) 0.215(10) Uani 0.75 1 d D U P . .
H2BA H 0.7443 0.6561 0.1274 0.322 Uiso 0.75 1 calc R U P . .
H2BB H 0.7873 0.7153 0.0816 0.322 Uiso 0.75 1 calc R U P . .
H2BC H 0.6975 0.6299 0.0659 0.322 Uiso 0.75 1 calc R U P . .
C1A C 0.3189(14) 0.0728(11) 0.1972(8) 0.221(8) Uiso 1 1 d D . . G 2
H1AB H 0.3136 0.0530 0.2332 0.331 Uiso 1 1 calc R U . G 2
H1AC H 0.2516 0.0602 0.1771 0.331 Uiso 1 1 calc R U . G 2
H1AD H 0.3605 0.0430 0.1782 0.331 Uiso 1 1 calc R U . G 2
C6BA C 0.3826(15) 0.2134(13) 0.1503(6) 0.229(9) Uani 1 1 d D U . . .
H6BA H 0.4141 0.2751 0.1584 0.343 Uiso 1 1 calc R U . . .
H6BB H 0.4259 0.1875 0.1299 0.343 Uiso 1 1 calc R U . . .
H6BC H 0.3170 0.2047 0.1289 0.343 Uiso 1 1 calc R U . . .
N8BA N 0.0204(19) 0.1003(15) 0.0526(9) 0.103(7) Uiso 0.35 1 d D . P . .
O5BA O -0.0842(18) 0.1092(15) -0.0137(10) 0.134(7) Uiso 0.35 1 d . . P . .
C7BA C -0.071(2) 0.0829(19) 0.0261(12) 0.100(8) Uiso 0.35 1 d . . P . .
H7BA H -0.1263 0.0479 0.0408 0.120 Uiso 0.35 1 calc R U P . .
C1CA C 0.086(2) 0.081(2) 0.1016(12) 0.130(11) Uiso 0.35 1 d D . P . .
H1CA H 0.1554 0.1152 0.1020 0.195 Uiso 0.35 1 calc R U P . .
H1CB H 0.0598 0.0966 0.1348 0.195 Uiso 0.35 1 calc R U P . .
H1CC H 0.0829 0.0200 0.0992 0.195 Uiso 0.35 1 calc R U P . .
C2CA C 0.100(3) 0.177(2) 0.0379(16) 0.162(15) Uiso 0.35 1 d D . P . .
H2CA H 0.1641 0.1827 0.0604 0.243 Uiso 0.35 1 calc R U P . .
H2CB H 0.1099 0.1685 0.0000 0.243 Uiso 0.35 1 calc R U P . .
H2CC H 0.0785 0.2297 0.0437 0.243 Uiso 0.35 1 calc R U P . .
O2AA O 0.080(2) 0.1743(18) 0.2261(11) 0.083(8) Uiso 0.2 1 d . . P D 2
C28A C 0.1547(6) 0.2472(6) 0.2545(4) 0.039(2) Uani 0.8 1 d . U P B 1

loop_
_atom_site_aniso_label
_atom_site_aniso_U_11
_atom_site_aniso_U_22
_atom_site_aniso_U_33
_atom_site_aniso_U_23
_atom_site_aniso_U_13
_atom_site_aniso_U_12
Zn1 0.0336(3) 0.0212(3) 0.0263(3) 0.0011(2) 0.0088(2) 0.0078(2)
Zn2 0.0524(4) 0.0254(3) 0.0265(3) 0.0033(2) 0.0183(3) 0.0087(3)
S1 0.0296(7) 0.0207(6) 0.0472(8) 0.0022(5) 0.0165(6) 0.0030(5)
O1 0.062(3) 0.035(2) 0.053(2) 0.0087(18) 0.031(2) 0.0168(19)
O2 0.066(3) 0.032(2) 0.055(3) -0.0021(17) 0.026(2) 0.0103(19)
O3 0.043(2) 0.066(3) 0.033(2) -0.0026(18) 0.0075(17) 0.008(2)
O4 0.041(2) 0.0310(19) 0.043(2) 0.0042(16) 0.0240(17) 0.0097(17)
O5 0.046(3) 0.028(2) 0.097(4) 0.017(2) 0.027(3) 0.008(2)
O6 0.067(4) 0.039(3) 0.076(3) 0.024(3) 0.041(3) 0.020(3)
O7 0.084(3) 0.040(2) 0.037(2) 0.0122(16) 0.0262(19) 0.031(2)
O8 0.073(4) 0.034(3) 0.066(3) 0.018(2) 0.041(3) 0.023(3)
O9 0.118(4) 0.073(3) 0.062(3) 0.028(2) 0.038(3) 0.052(3)
O10 0.084(3) 0.044(2) 0.037(2) 0.0092(18) 0.031(2) 0.018(2)
O11 0.078(3) 0.063(3) 0.068(3) -0.016(2) -0.009(2) 0.046(3)
O12 0.051(2) 0.0255(18) 0.045(2) -0.0065(16) 0.0068(18) 0.0070(17)
O13 0.035(2) 0.0225(17) 0.060(2) 0.0023(16) 0.0150(18) 0.0063(15)
O14 0.037(2) 0.0335(19) 0.049(2) 0.0086(16) 0.0204(17) 0.0031(17)
N1 0.033(2) 0.0207(19) 0.030(2) 0.0011(16) 0.0066(17) 0.0026(17)
N2 0.027(2) 0.0172(18) 0.034(2) 0.0006(15) 0.0068(16) 0.0014(15)
N3 0.044(2) 0.022(2) 0.037(2) 0.0007(17) 0.0181(18) 0.0040(18)
N4 0.048(3) 0.028(2) 0.036(2) 0.0100(18) 0.021(2) 0.0100(19)
C1 0.057(3) 0.035(3) 0.030(3) 0.004(2) 0.019(2) 0.013(2)
C2 0.049(3) 0.033(2) 0.036(3) 0.003(2) 0.018(2) 0.009(2)
C3 0.041(3) 0.034(3) 0.055(4) 0.000(2) 0.017(3) 0.010(2)
C4 0.041(3) 0.032(3) 0.057(4) -0.002(2) 0.016(3) 0.007(2)
C5 0.044(3) 0.025(2) 0.035(3) 0.000(2) 0.016(2) 0.007(2)
C6 0.041(3) 0.033(3) 0.046(3) -0.003(2) 0.018(3) 0.004(2)
C7 0.050(3) 0.031(3) 0.046(3) 0.002(2) 0.019(3) 0.006(2)
C8 0.031(3) 0.026(2) 0.034(3) -0.0020(19) 0.006(2) 0.005(2)
C9 0.036(3) 0.028(2) 0.030(3) -0.0022(19) 0.012(2) 0.005(2)
C10 0.037(3) 0.027(2) 0.028(3) -0.0016(19) 0.007(2) 0.003(2)
C11 0.039(3) 0.030(2) 0.032(3) 0.000(2) 0.012(2) 0.012(2)
C12 0.033(3) 0.031(2) 0.030(3) 0.0019(19) 0.009(2) 0.008(2)
C13 0.032(3) 0.026(2) 0.037(3) 0.006(2) 0.010(2) 0.005(2)
C14 0.033(3) 0.020(2) 0.034(2) 0.0013(19) 0.011(2) 0.003(2)
C15 0.036(3) 0.048(3) 0.042(3) 0.010(2) 0.013(2) 0.015(3)
C16 0.034(3) 0.046(3) 0.036(3) 0.008(2) 0.009(2) 0.007(2)
C17 0.032(3) 0.022(2) 0.033(2) 0.0019(19) 0.0102(19) -0.001(2)
C18 0.031(3) 0.036(3) 0.036(3) 0.001(2) 0.009(2) 0.010(2)
C19 0.035(3) 0.045(3) 0.030(3) 0.001(2) 0.006(2) 0.013(2)
C20 0.030(3) 0.029(3) 0.036(3) -0.004(2) 0.011(2) -0.003(2)
C22 0.046(4) 0.023(3) 0.040(3) 0.005(2) 0.015(3) 0.012(3)
C23 0.045(4) 0.025(3) 0.052(4) 0.004(3) 0.021(3) 0.011(3)
C24 0.045(3) 0.030(2) 0.054(3) 0.007(2) 0.020(3) 0.005(2)
C21 0.035(3) 0.027(2) 0.040(3) 0.0040(19) 0.014(2) 0.008(2)
C25 0.063(5) 0.039(3) 0.045(4) 0.008(3) 0.024(3) 0.008(3)
C26 0.066(5) 0.035(3) 0.040(3) 0.003(3) 0.023(3) 0.002(3)
C27B 0.045(4) 0.035(3) 0.073(4) 0.016(3) 0.034(4) 0.011(3)
C28B 0.054(6) 0.029(3) 0.039(3) 0.007(2) 0.021(3) 0.014(4)
C30 0.065(5) 0.038(4) 0.034(4) 0.013(3) 0.025(4) 0.015(4)
C31 0.095(6) 0.042(4) 0.039(4) 0.014(3) 0.034(4) 0.035(4)
C33 0.146(8) 0.050(4) 0.064(5) 0.027(4) 0.074(6) 0.052(5)
C34 0.098(6) 0.038(4) 0.062(5) 0.023(3) 0.056(5) 0.034(4)
C35 0.159(7) 0.039(3) 0.039(3) 0.014(2) 0.053(4) 0.044(4)
C36 0.150(7) 0.035(3) 0.041(3) 0.011(2) 0.044(4) 0.039(4)
C37 0.158(7) 0.041(3) 0.045(3) 0.016(2) 0.054(4) 0.044(4)
C38 0.264(13) 0.053(4) 0.058(4) 0.029(3) 0.083(5) 0.089(6)
C39 0.252(11) 0.055(4) 0.049(3) 0.028(3) 0.083(5) 0.084(6)
C40 0.233(11) 0.051(4) 0.047(3) 0.023(3) 0.076(5) 0.076(5)
C41 0.250(9) 0.059(4) 0.058(4) 0.034(3) 0.081(5) 0.093(6)
C42 0.263(10) 0.124(8) 0.074(4) 0.057(5) 0.101(5) 0.133(8)
C43 0.203(8) 0.106(7) 0.071(5) 0.047(4) 0.080(5) 0.100(7)
C44 0.172(7) 0.058(4) 0.050(3) 0.024(3) 0.057(4) 0.067(5)
C45 0.161(7) 0.061(4) 0.043(3) 0.006(3) 0.040(4) 0.049(5)
C46 0.212(8) 0.058(5) 0.048(4) 0.020(3) 0.057(4) 0.057(5)
C47 0.125(6) 0.057(4) 0.053(4) 0.018(3) 0.041(3) 0.051(4)
C48 0.123(5) 0.035(3) 0.040(3) 0.007(2) 0.036(3) 0.034(3)
C49 0.141(6) 0.040(3) 0.041(3) -0.007(3) 0.008(4) 0.037(4)
C50 0.110(5) 0.046(3) 0.049(3) -0.012(3) -0.011(3) 0.041(4)
C51 0.051(3) 0.025(2) 0.037(3) 0.001(2) 0.011(2) 0.010(2)
C52 0.048(3) 0.035(3) 0.048(3) -0.001(2) 0.011(3) 0.013(3)
C53 0.081(4) 0.038(3) 0.055(3) 0.010(2) 0.038(3) 0.025(3)
C54 0.047(3) 0.024(2) 0.040(3) 0.002(2) 0.012(2) 0.011(2)
C55 0.036(3) 0.024(2) 0.031(3) 0.0002(19) 0.009(2) 0.004(2)
C56 0.030(2) 0.020(2) 0.033(2) -0.0016(17) 0.0137(19) 0.0094(19)
C57 0.032(2) 0.021(2) 0.026(2) 0.0002(17) 0.0116(19) 0.0064(18)
C58 0.038(3) 0.022(2) 0.035(3) 0.0006(19) 0.009(2) 0.003(2)
C59 0.045(3) 0.025(2) 0.043(3) 0.009(2) 0.007(2) 0.000(2)
C60 0.048(3) 0.031(3) 0.041(3) 0.010(2) 0.002(2) 0.007(2)
C61 0.037(3) 0.026(2) 0.042(3) 0.004(2) 0.002(2) 0.006(2)
C62 0.025(2) 0.019(2) 0.037(2) 0.0044(18) 0.0082(19) 0.0058(18)
C63 0.037(3) 0.024(2) 0.034(3) 0.001(2) 0.013(2) 0.004(2)
C64 0.035(3) 0.024(2) 0.041(3) 0.001(2) 0.021(2) 0.003(2)
C65 0.026(2) 0.022(2) 0.039(3) 0.0051(19) 0.012(2) 0.0071(19)
C66 0.029(3) 0.022(2) 0.033(3) 0.0014(19) 0.009(2) 0.0075(19)
C67 0.027(3) 0.021(2) 0.035(3) 0.0035(19) 0.012(2) 0.0065(19)
C68 0.026(3) 0.021(2) 0.042(3) -0.0007(19) 0.016(2) 0.0024(19)
C69 0.039(3) 0.021(2) 0.043(3) -0.001(2) 0.018(2) 0.008(2)
C70 0.045(3) 0.024(2) 0.039(3) -0.006(2) 0.013(2) 0.007(2)
C71 0.034(3) 0.024(2) 0.040(3) 0.0031(19) 0.020(2) 0.004(2)
C72 0.034(3) 0.023(2) 0.045(3) 0.004(2) 0.020(2) 0.009(2)
C73 0.031(3) 0.019(2) 0.045(3) -0.006(2) 0.016(2) 0.002(2)
C74 0.051(3) 0.028(2) 0.031(3) 0.003(2) 0.017(2) 0.006(2)
C75 0.049(3) 0.028(2) 0.039(3) 0.005(2) 0.026(2) 0.011(2)
C76 0.058(3) 0.026(2) 0.051(3) 0.005(2) 0.026(3) 0.006(2)
C77 0.075(4) 0.026(3) 0.073(4) 0.018(3) 0.028(3) 0.010(3)
C78 0.077(4) 0.038(3) 0.074(4) 0.021(3) 0.025(3) 0.019(3)
C79 0.063(4) 0.038(3) 0.054(4) 0.018(2) 0.018(3) 0.015(3)
C80 0.053(3) 0.032(2) 0.035(3) 0.008(2) 0.024(2) 0.013(2)
C27A 0.045(4) 0.035(3) 0.073(4) 0.016(3) 0.034(4) 0.011(3)
C32A 0.103(9) 0.028(4) 0.034(4) 0.006(3) 0.038(6) 0.025(5)
C29A 0.057(6) 0.031(4) 0.042(4) 0.006(3) 0.021(4) 0.013(4)
N2BA 0.048(3) 0.046(3) 0.074(3) 0.025(2) 0.021(3) 0.008(2)
N8AA 0.061(4) 0.094(4) 0.058(3) -0.016(3) -0.002(3) 0.044(3)
C4BA 0.078(5) 0.044(3) 0.096(5) 0.025(3) 0.032(4) 0.010(3)
C0BA 0.059(4) 0.057(4) 0.100(6) 0.016(4) 0.027(4) 0.004(3)
N5BA 0.085(5) 0.133(7) 0.104(5) -0.045(5) 0.000(4) 0.050(5)
C9AA 0.087(5) 0.097(6) 0.109(7) 0.031(5) 0.007(5) 0.038(5)
C3BA 0.176(10) 0.113(7) 0.099(6) 0.037(5) 0.057(6) 0.091(7)
C1BA 0.090(6) 0.093(6) 0.118(6) 0.041(5) -0.003(5) 0.014(5)
O6BA 0.099(5) 0.121(6) 0.156(6) 0.046(5) -0.025(5) 0.001(4)
O8BA 0.384(18) 0.101(7) 0.087(6) 0.014(5) 0.090(8) 0.088(10)
N7BA 0.173(11) 0.113(9) 0.086(6) 0.001(6) 0.049(7) -0.027(7)
C9BA 0.244(14) 0.076(8) 0.089(6) 0.003(6) 0.062(8) -0.023(8)
C0CA 0.177(13) 0.124(10) 0.085(7) -0.009(7) 0.041(8) -0.038(9)
C2BA 0.26(2) 0.25(2) 0.144(15) 0.017(14) 0.070(13) 0.071(18)
C6BA 0.29(2) 0.31(2) 0.145(10) 0.045(12) 0.070(13) 0.171(18)
C28A 0.054(6) 0.029(3) 0.039(3) 0.007(2) 0.021(3) 0.014(4)

loop_
_atom_type_symbol
_atom_type_description
_atom_type_scat_dispersion_real
_atom_type_scat_dispersion_imag
_atom_type_scat_source
C C 0.0033 0.0016 'International Tables Vol C Tables 4.2.6.8 and 6.1.1.4'
H H 0.0000 0.0000 'International Tables Vol C Tables 4.2.6.8 and 6.1.1.4'
N N 0.0061 0.0033 'International Tables Vol C Tables 4.2.6.8 and 6.1.1.4'
O O 0.0106 0.0060 'International Tables Vol C Tables 4.2.6.8 and 6.1.1.4'
S S 0.1246 0.1234 'International Tables Vol C Tables 4.2.6.8 and 6.1.1.4'
Zn Zn 0.2839 1.4301 'International Tables Vol C Tables 4.2.6.8 and 6.1.1.4'

loop_
_geom_angle_atom_site_label_1
_geom_angle_atom_site_label_2
_geom_angle_atom_site_label_3
_geom_angle
_geom_angle_site_symmetry_1
_geom_angle_site_symmetry_3
O12 Zn1 O7 126.79(16) 1_545 .
O12 Zn1 O4 115.31(15) 1_545 1_456
O7 Zn1 O4 107.86(15) . 1_456
O12 Zn1 N1 98.80(16) 1_545 .
O7 Zn1 N1 104.78(17) . .
O4 Zn1 N1 97.79(16) 1_456 .
O1AA Zn2 O1 91.6(6) 1_565 .
O1AA Zn2 O10 126.5(6) 1_565 .
O1 Zn2 O10 104.47(17) . .
O1AA Zn2 N4 126.7(6) 1_565 1_454
O1 Zn2 N4 97.43(17) . 1_454
O10 Zn2 N4 101.76(18) . 1_454
O1 Zn2 O5 105.45(17) . 1_565
O10 Zn2 O5 146.36(18) . 1_565
N4 Zn2 O5 89.30(19) 1_454 1_565
O1 Zn2 O6 112.07(18) . 1_565
O10 Zn2 O6 95.09(19) . 1_565
N4 Zn2 O6 141.03(19) 1_454 1_565
O5 Zn2 O6 59.3(2) 1_565 1_565
O1 Zn2 C27A 110.0(2) . 1_565
O10 Zn2 C27A 123.1(3) . 1_565
N4 Zn2 C27A 116.5(2) 1_454 1_565
O5 Zn2 C27A 29.3(2) 1_565 1_565
O6 Zn2 C27A 30.1(2) 1_565 1_565
O14 S1 O13 119.0(2) . .
O14 S1 C68 108.8(2) . .
O13 S1 C68 107.5(2) . .
O14 S1 C65 107.8(2) . .
O13 S1 C65 108.7(2) . .
C68 S1 C65 104.0(2) . .
C1 O1 Zn2 131.6(4) . .
C20 O4 Zn1 121.5(3) . 1_654
C27A O5 Zn2 90.7(5) . 1_545
C27A O6 Zn2 89.7(5) . 1_545
C28B O7 Zn1 133(2) . .
C28A O7 Zn1 120.9(4) . .
C47 O10 Zn2 110.2(4) . .
C54 O12 Zn1 112.9(3) . 1_565
C55 N1 C57 105.4(4) . .
C55 N1 Zn1 127.9(3) . .
C57 N1 Zn1 126.3(3) . .
C55 N2 C56 107.7(4) . .
C55 N2 C62 124.3(4) . .
C56 N2 C62 127.8(4) . .
C74 N3 C75 106.4(4) . .
C74 N3 C71 123.9(4) . .
C75 N3 C71 128.9(4) . .
C74 N4 C80 104.5(5) . .
C74 N4 Zn2 126.5(3) . 1_656
C80 N4 Zn2 129.0(4) . 1_656
O2 C1 O1 126.1(5) . .
O2 C1 C2 120.0(5) . .
O1 C1 C2 113.9(5) . .
C3 C2 C7 119.2(5) . .
C3 C2 C1 120.5(5) . .
C7 C2 C1 120.3(5) . .
C2 C3 C4 120.8(5) . .
C2 C3 H3 119.6 . .
C4 C3 H3 119.6 . .
C3 C4 C5 120.3(5) . .
C3 C4 H4 119.9 . .
C5 C4 H4 119.9 . .
C6 C5 C4 118.9(5) . .
C6 C5 C8 121.7(5) . .
C4 C5 C8 119.4(5) . .
C5 C6 C7 120.5(5) . .
C5 C6 H6 119.7 . .
C7 C6 H6 119.7 . .
C2 C7 C6 120.2(5) . .
C2 C7 H7 119.9 . .
C6 C7 H7 119.9 . .
C13 C8 C9 118.9(4) . .
C13 C8 C5 121.6(5) . .
C9 C8 C5 119.5(4) . .
C10 C9 C8 120.8(5) . .
C10 C9 H9 119.6 . .
C8 C9 H9 119.6 . .
C9 C10 C11 118.7(5) . .
C9 C10 C21 119.8(4) . .
C11 C10 C21 121.3(4) . .
C12 C11 C10 121.1(4) . .
C12 C11 H11 119.4 . .
C10 C11 H11 119.4 . .
C11 C12 C13 119.1(5) . .
C11 C12 C14 119.3(4) . .
C13 C12 C14 121.4(4) . .
C8 C13 C12 121.2(5) . .
C8 C13 H13 119.4 . .
C12 C13 H13 119.4 . .
C19 C14 C15 118.0(5) . .
C19 C14 C12 121.8(5) . .
C15 C14 C12 120.0(5) . .
C16 C15 C14 121.4(5) . .
C16 C15 H15 119.3 . .
C14 C15 H15 119.3 . .
C15 C16 C17 120.0(5) . .
C15 C16 H16 120.0 . .
C17 C16 H16 120.0 . .
C18 C17 C16 119.1(5) . .
C18 C17 C20 121.4(5) . .
C16 C17 C20 119.5(5) . .
C17 C18 C19 121.0(5) . .
C17 C18 H18 119.5 . .
C19 C18 H18 119.5 . .
C18 C19 C14 120.3(5) . .
C18 C19 H19 119.8 . .
C14 C19 H19 119.8 . .
O3 C20 O4 125.8(5) . .
O3 C20 C17 119.2(5) . .
O4 C20 C17 115.0(5) . .
C23 C22 C21 120.8(6) . .
C23 C22 H22 119.6 . .
C21 C22 H22 119.6 . .
C24 C23 C22 121.3(6) . .
C24 C23 H23 119.3 . .
C22 C23 H23 119.3 . .
C3AA C24 C0AA 120.0 . .
C23 C24 C25 119.6(5) . .
C3AA C24 C27B 127.3(11) . .
C0AA C24 C27B 112.5(10) . .
C23 C24 C27A 121.9(6) . .
C25 C24 C27A 117.4(6) . .
C2AA C3AA C24 120.0 . .
C2AA C3AA H3AA 120.0 . .
C24 C3AA H3AA 120.0 . .
C3AA C2AA C21 120.0 . .
C3AA C2AA H2AA 120.0 . .
C21 C2AA H2AA 120.0 . .
C1AA C21 C2AA 120.0 . .
C22 C21 C26 117.7(5) . .
C22 C21 C10 121.6(5) . .
C1AA C21 C10 118.4(4) . .
C2AA C21 C10 121.5(4) . .
C26 C21 C10 120.7(5) . .
C21 C1AA C0AA 120.0 . .
C21 C1AA H1AA 120.0 . .
C0AA C1AA H1AA 120.0 . .
C1AA C0AA C24 120.0 . .
C1AA C0AA H0AA 120.0 . .
C24 C0AA H0AA 120.0 . .
C26 C25 C24 119.1(6) . .
C26 C25 H25 120.5 . .
C24 C25 H25 120.5 . .
C25 C26 C21 121.0(6) . .
C25 C26 H26 119.5 . .
C21 C26 H26 119.5 . .
O0AA C27B O1AA 126.1(19) . .
O0AA C27B C24 123.3(17) . .
O1AA C27B C24 110.6(16) . .
O7 C28B O2AA 113(3) . .
O7 C28B C29B 132(4) . .
O2AA C28B C29B 113(3) . .
C7AA C29B C5AA 114(3) . .
C7AA C29B C28B 129(3) . .
C5AA C29B C28B 117(3) . .
C29A C30 C31 120.0(7) . .
C29A C30 H30 120.0 . .
C31 C30 H30 120.0 . .
C30 C31 C32A 119.6(8) . .
C30 C31 H31 120.2 . .
C32A C31 H31 120.2 . .
C6AA C32B C4AA 123(4) . .
C6AA C32B C35 121(4) . .
C4AA C32B C35 111(4) . .
C34 C33 C32A 122.4(8) . .
C34 C33 H33 118.8 . .
C32A C33 H33 118.8 . .
C29A C34 C33 121.5(8) . .
C29A C34 H34 119.3 . .
C33 C34 H34 119.3 . .
C40 C35 C36 119.2(6) . .
C40 C35 C32A 120.8(6) . .
C36 C35 C32A 119.8(6) . .
C40 C35 C32B 125(2) . .
C36 C35 C32B 114.8(19) . .
C37 C36 C35 121.0(6) . .
C37 C36 H36 119.5 . .
C35 C36 H36 119.5 . .
C36 C37 C38 119.8(6) . .
C36 C37 C48 119.6(5) . .
C38 C37 C48 120.6(6) . .
C37 C38 C39 120.3(6) . .
C37 C38 H38 119.9 . .
C39 C38 H38 119.9 . .
C40 C39 C38 118.5(6) . .
C40 C39 C41 121.1(6) . .
C38 C39 C41 120.3(6) . .
C35 C40 C39 121.1(6) . .
C35 C40 H40 119.5 . .
C39 C40 H40 119.5 . .
C46 C41 C42 118.6(7) . .
C46 C41 C39 119.8(8) . .
C42 C41 C39 121.4(9) . .
C41 C42 C43 121.9(9) . .
C41 C42 H42 119.1 . .
C43 C42 H42 119.1 . .
C44 C43 C42 116.6(9) . .
C44 C43 H43 121.7 . .
C42 C43 H43 121.7 . .
C45 C44 C43 122.0(7) . .
C45 C44 C47 119.6(7) . .
C43 C44 C47 118.3(7) . .
C44 C45 C46 119.7(8) . .
C44 C45 H45 120.2 . .
C46 C45 H45 120.2 . .
C41 C46 C45 120.9(9) . .
C41 C46 H46 119.6 . .
C45 C46 H46 119.6 . .
O9 C47 O10 124.6(6) . .
O9 C47 C44 120.5(7) . .
O10 C47 C44 115.0(6) . .
C53 C48 C49 118.2(5) . .
C53 C48 C37 120.6(7) . .
C49 C48 C37 121.1(7) . .
C50 C49 C48 120.5(6) . .
C50 C49 H49 119.8 . .
C48 C49 H49 119.8 . .
C51 C50 C49 120.0(6) . .
C51 C50 H50 120.0 . .
C49 C50 H50 120.0 . .
C50 C51 C52 120.5(5) . .
C50 C51 C54 119.4(5) . .
C52 C51 C54 120.1(5) . .
C51 C52 C53 119.6(6) . .
C51 C52 H52 120.2 . .
C53 C52 H52 120.2 . .
C48 C53 C52 121.3(6) . .
C48 C53 H53 119.4 . .
C52 C53 H53 119.4 . .
O11 C54 O12 123.7(5) . .
O11 C54 C51 120.9(5) . .
O12 C54 C51 115.4(5) . .
N1 C55 N2 113.3(4) . .
N1 C55 H55 123.4 . .
N2 C55 H55 123.4 . .
C61 C56 N2 133.3(5) . .
C61 C56 C57 121.8(4) . .
N2 C56 C57 104.9(4) . .
C58 C57 C56 120.3(5) . .
C58 C57 N1 131.0(5) . .
C56 C57 N1 108.7(4) . .
C59 C58 C57 118.1(5) . .
C59 C58 H58 121.0 . .
C57 C58 H58 121.0 . .
C58 C59 C60 121.2(5) . .
C58 C59 H59 119.4 . .
C60 C59 H59 119.4 . .
C61 C60 C59 121.6(5) . .
C61 C60 H60 119.2 . .
C59 C60 H60 119.2 . .
C60 C61 C56 117.0(5) . .
C60 C61 H61 121.5 . .
C56 C61 H61 121.5 . .
C67 C62 C63 122.1(4) . .
C67 C62 N2 119.9(4) . .
C63 C62 N2 118.0(4) . .
C64 C63 C62 119.2(5) . .
C64 C63 H63 120.4 . .
C62 C63 H63 120.4 . .
C65 C64 C63 118.8(5) . .
C65 C64 H64 120.6 . .
C63 C64 H64 120.6 . .
C66 C65 C64 121.4(5) . .
C66 C65 S1 120.0(4) . .
C64 C65 S1 118.5(4) . .
C65 C66 C67 119.7(4) . .
C65 C66 H66 120.1 . .
C67 C66 H66 120.1 . .
C62 C67 C66 118.7(5) . .
C62 C67 H67 120.7 . .
C66 C67 H67 120.7 . .
C69 C68 C73 120.6(5) . .
C69 C68 S1 119.2(4) . .
C73 C68 S1 120.1(4) . .
C70 C69 C68 119.2(5) . .
C70 C69 H69 120.4 . .
C68 C69 H69 120.4 . .
C69 C70 C71 120.5(5) . .
C69 C70 H70 119.8 . .
C71 C70 H70 119.8 . .
C70 C71 C72 120.6(5) . .
C70 C71 N3 119.4(4) . .
C72 C71 N3 119.9(4) . .
C73 C72 C71 119.4(5) . .
C73 C72 H72 120.3 . .
C71 C72 H72 120.3 . .
C72 C73 C68 119.6(5) . .
C72 C73 H73 120.2 . .
C68 C73 H73 120.2 . .
N4 C74 N3 113.5(5) . .
N4 C74 H74 123.3 . .
N3 C74 H74 123.3 . .
C80 C75 C76 122.9(5) . .
C80 C75 N3 105.0(5) . .
C76 C75 N3 132.1(5) . .
C77 C76 C75 115.2(6) . .
C77 C76 H76 122.4 . .
C75 C76 H76 122.4 . .
C78 C77 C76 122.9(6) . .
C78 C77 H77 118.6 . .
C76 C77 H77 118.6 . .
C79 C78 C77 120.9(6) . .
C79 C78 H78 119.6 . .
C77 C78 H78 119.6 . .
C78 C79 C80 118.3(6) . .
C78 C79 H79 120.9 . .
C80 C79 H79 120.9 . .
C75 C80 C79 119.8(5) . .
C75 C80 N4 110.6(5) . .
C79 C80 N4 129.6(6) . .
C27B O1AA Zn2 109.9(14) . 1_545
O5 C27A O6 120.0(7) . .
O5 C27A C24 119.3(8) . .
O6 C27A C24 120.7(7) . .
O5 C27A Zn2 60.0(4) . 1_545
O6 C27A Zn2 60.2(4) . 1_545
C24 C27A Zn2 174.5(6) . 1_545
C29B C7AA C6AA 123(3) . .
C29B C7AA H7AA 118.4 . .
C6AA C7AA H7AA 118.4 . .
C32B C6AA C7AA 120(4) . .
C29B C5AA C4AA 123(3) . .
C29B C5AA H5AA 118.3 . .
C4AA C5AA H5AA 118.3 . .
C32B C4AA C5AA 115(3) . .
C33 C32A C31 117.1(9) . .
C33 C32A C35 124.2(9) . .
C31 C32A C35 118.4(9) . .
C34 C29A C30 118.8(8) . .
C34 C29A C28A 122.8(8) . .
C30 C29A C28A 118.2(8) . .
C1BA N2BA C0BA 122.3(7) . .
C1BA N2BA C4BA 121.6(7) . .
C0BA N2BA C4BA 116.1(6) . .
C9AA N8AA C3BA 114.1(7) . .
C9AA N8AA H8AA 108.7 . .
C3BA N8AA H8AA 108.7 . .
C9AA N8AA H8AB 108.7 . .
C3BA N8AA H8AB 108.7 . .
H8AA N8AA H8AB 107.6 . .
N2BA C4BA H4BA 109.5 . .
N2BA C4BA H4BB 109.5 . .
H4BA C4BA H4BB 109.5 . .
N2BA C4BA H4BC 109.5 . .
H4BA C4BA H4BC 109.5 . .
H4BB C4BA H4BC 109.5 . .
N2BA C0BA H0BA 109.5 . .
N2BA C0BA H0BB 109.5 . .
H0BA C0BA H0BB 109.5 . .
N2BA C0BA H0BC 109.5 . .
H0BA C0BA H0BC 109.5 . .
H0BB C0BA H0BC 109.5 . .
C6BA N5BA C1A 116.9(11) . .
C6BA N5BA H5BA 108.1 . .
C1A N5BA H5BA 108.1 . .
C6BA N5BA H5BB 108.1 . .
C1A N5BA H5BB 108.1 . .
H5BA N5BA H5BB 107.3 . .
N8AA C9AA H9AA 109.5 . .
N8AA C9AA H9AB 109.5 . .
H9AA C9AA H9AB 109.5 . .
N8AA C9AA H9AC 109.5 . .
H9AA C9AA H9AC 109.5 . .
H9AB C9AA H9AC 109.5 . .
N8AA C3BA H3BA 109.5 . .
N8AA C3BA H3BB 109.5 . .
H3BA C3BA H3BB 109.5 . .
N8AA C3BA H3BC 109.5 . .
H3BA C3BA H3BC 109.5 . .
H3BB C3BA H3BC 109.5 . .
O6BA C1BA N2BA 123.2(9) . .
O6BA C1BA H1BA 118.4 . .
N2BA C1BA H1BA 118.4 . .
C9BA N7BA C0CA 125.1(18) . .
C9BA N7BA C2BA 123.1(18) . .
C0CA N7BA C2BA 111.7(16) . .
N7BA C9BA O8BA 125(2) . .
N7BA C9BA H9BA 117.5 . .
O8BA C9BA H9BA 117.5 . .
N7BA C0CA H0CA 109.5 . .
N7BA C0CA H0CB 109.5 . .
H0CA C0CA H0CB 109.5 . .
N7BA C0CA H0CC 109.5 . .
H0CA C0CA H0CC 109.5 . .
H0CB C0CA H0CC 109.5 . .
N7BA C2BA H2BA 109.5 . .
N7BA C2BA H2BB 109.5 . .
H2BA C2BA H2BB 109.5 . .
N7BA C2BA H2BC 109.5 . .
H2BA C2BA H2BC 109.5 . .
H2BB C2BA H2BC 109.5 . .
N5BA C1A H1AB 109.5 . .
N5BA C1A H1AC 109.5 . .
H1AB C1A H1AC 109.5 . .
N5BA C1A H1AD 109.5 . .
H1AB C1A H1AD 109.5 . .
H1AC C1A H1AD 109.5 . .
N5BA C6BA H6BA 109.5 . .
N5BA C6BA H6BB 109.5 . .
H6BA C6BA H6BB 109.5 . .
N5BA C6BA H6BC 109.5 . .
H6BA C6BA H6BC 109.5 . .
H6BB C6BA H6BC 109.5 . .
C7BA N8BA C2CA 118(3) . .
C7BA N8BA C1CA 146(3) . .
C2CA N8BA C1CA 96(2) . .
O5BA C7BA N8BA 121(3) . .
O5BA C7BA H7BA 119.6 . .
N8BA C7BA H7BA 119.6 . .
N8BA C1CA H1CA 109.5 . .
N8BA C1CA H1CB 109.5 . .
H1CA C1CA H1CB 109.5 . .
N8BA C1CA H1CC 109.5 . .
H1CA C1CA H1CC 109.5 . .
H1CB C1CA H1CC 109.5 . .
N8BA C2CA H2CA 109.5 . .
N8BA C2CA H2CB 109.5 . .
H2CA C2CA H2CB 109.5 . .
N8BA C2CA H2CC 109.5 . .
H2CA C2CA H2CC 109.5 . .
H2CB C2CA H2CC 109.5 . .
O8 C28A O7 124.8(7) . .
O8 C28A C29A 119.3(7) . .
O7 C28A C29A 115.8(7) . .

loop_
_geom_bond_atom_site_label_1
_geom_bond_atom_site_label_2
_geom_bond_distance
_geom_bond_site_symmetry_2
Zn1 O12 1.939(3) 1_545
Zn1 O7 1.945(4) .
Zn1 O4 1.952(3) 1_456
Zn1 N1 2.042(4) .
Zn2 O1AA 1.93(2) 1_565
Zn2 O1 1.952(4) .
Zn2 O10 1.970(4) .
Zn2 N4 2.039(5) 1_454
Zn2 O5 2.193(5) 1_565
Zn2 O6 2.197(5) 1_565
Zn2 C27A 2.532(7) 1_565
S1 O14 1.431(4) .
S1 O13 1.440(3) .
S1 C68 1.758(5) .
S1 C65 1.761(5) .
O1 C1 1.278(7) .
O2 C1 1.243(7) .
O3 C20 1.249(6) .
O4 C20 1.270(6) .
O4 Zn1 1.952(3) 1_654
O5 C27A 1.240(9) .
O5 Zn2 2.193(5) 1_545
O6 C27A 1.270(10) .
O6 Zn2 2.197(5) 1_545
O7 C28B 1.11(4) .
O7 C28A 1.246(9) .
O8 C28A 1.237(9) .
O9 C47 1.264(8) .
O10 C47 1.286(8) .
O11 C54 1.223(6) .
O12 C54 1.265(6) .
O12 Zn1 1.939(3) 1_565
N1 C55 1.311(6) .
N1 C57 1.410(6) .
N2 C55 1.345(6) .
N2 C56 1.392(6) .
N2 C62 1.435(6) .
N3 C74 1.369(7) .
N3 C75 1.400(7) .
N3 C71 1.419(7) .
N4 C74 1.311(7) .
N4 C80 1.400(7) .
N4 Zn2 2.039(5) 1_656
C1 C2 1.512(7) .
C2 C3 1.382(8) .
C2 C7 1.392(8) .
C3 C4 1.383(7) .
C3 H3 0.9300 .
C4 C5 1.401(7) .
C4 H4 0.9300 .
C5 C6 1.384(7) .
C5 C8 1.494(7) .
C6 C7 1.396(7) .
C6 H6 0.9300 .
C7 H7 0.9300 .
C8 C13 1.380(7) .
C8 C9 1.400(7) .
C9 C10 1.391(7) .
C9 H9 0.9300 .
C10 C11 1.395(7) .
C10 C21 1.497(6) .
C11 C12 1.382(7) .
C11 H11 0.9300 .
C12 C13 1.390(7) .
C12 C14 1.474(7) .
C13 H13 0.9300 .
C14 C19 1.392(7) .
C14 C15 1.393(7) .
C15 C16 1.378(7) .
C15 H15 0.9300 .
C16 C17 1.393(7) .
C16 H16 0.9300 .
C17 C18 1.370(7) .
C17 C20 1.507(7) .
C18 C19 1.391(7) .
C18 H18 0.9300 .
C19 H19 0.9300 .
C22 C23 1.378(9) .
C22 C21 1.382(7) .
C22 H22 0.9300 .
C23 C24 1.331(8) .
C23 H23 0.9300 .
C24 C3AA 1.3900 .
C24 C0AA 1.3900 .
C24 C25 1.405(9) .
C24 C27B 1.527(17) .
C24 C27A 1.529(8) .
C3AA C2AA 1.3900 .
C3AA H3AA 0.9300 .
C2AA C21 1.3900 .
C2AA H2AA 0.9300 .
C21 C1AA 1.3900 .
C21 C26 1.392(8) .
C1AA C0AA 1.3900 .
C1AA H1AA 0.9300 .
C0AA H0AA 0.9300 .
C25 C26 1.380(10) .
C25 H25 0.9300 .
C26 H26 0.9300 .
C27B O0AA 1.249(15) .
C27B O1AA 1.251(15) .
C28B O2AA 1.33(5) .
C28B C29B 1.43(5) .
C29B C7AA 1.36(5) .
C29B C5AA 1.38(5) .
C30 C29A 1.404(12) .
C30 C31 1.406(10) .
C30 H30 0.9300 .
C31 C32A 1.413(14) .
C31 H31 0.9300 .
C32B C6AA 1.26(6) .
C32B C4AA 1.38(6) .
C32B C35 1.53(5) .
C33 C34 1.371(10) .
C33 C32A 1.377(14) .
C33 H33 0.9300 .
C34 C29A 1.339(12) .
C34 H34 0.9300 .
C35 C40 1.376(8) .
C35 C36 1.400(8) .
C35 C32A 1.502(12) .
C36 C37 1.364(8) .
C36 H36 0.9300 .
C37 C38 1.381(9) .
C37 C48 1.493(8) .
C38 C39 1.416(9) .
C38 H38 0.9300 .
C39 C40 1.382(9) .
C39 C41 1.480(9) .
C40 H40 0.9300 .
C41 C46 1.372(13) .
C41 C42 1.418(14) .
C42 C43 1.430(10) .
C42 H42 0.9300 .
C43 C44 1.400(12) .
C43 H43 0.9300 .
C44 C45 1.391(11) .
C44 C47 1.504(9) .
C45 C46 1.412(9) .
C45 H45 0.9300 .
C46 H46 0.9300 .
C48 C53 1.373(9) .
C48 C49 1.393(10) .
C49 C50 1.390(8) .
C49 H49 0.9300 .
C50 C51 1.361(8) .
C50 H50 0.9300 .
C51 C52 1.372(8) .
C51 C54 1.515(7) .
C52 C53 1.385(7) .
C52 H52 0.9300 .
C53 H53 0.9300 .
C55 H55 0.9300 .
C56 C61 1.386(7) .
C56 C57 1.408(7) .
C57 C58 1.387(7) .
C58 C59 1.365(7) .
C58 H58 0.9300 .
C59 C60 1.414(8) .
C59 H59 0.9300 .
C60 C61 1.368(7) .
C60 H60 0.9300 .
C61 H61 0.9300 .
C62 C67 1.372(7) .
C62 C63 1.388(7) .
C63 C64 1.387(7) .
C63 H63 0.9300 .
C64 C65 1.385(7) .
C64 H64 0.9300 .
C65 C66 1.384(7) .
C66 C67 1.387(7) .
C66 H66 0.9300 .
C67 H67 0.9300 .
C68 C69 1.387(7) .
C68 C73 1.404(7) .
C69 C70 1.361(7) .
C69 H69 0.9300 .
C70 C71 1.388(7) .
C70 H70 0.9300 .
C71 C72 1.389(7) .
C72 C73 1.364(7) .
C72 H72 0.9300 .
C73 H73 0.9300 .
C74 H74 0.9300 .
C75 C80 1.384(8) .
C75 C76 1.395(7) .
C76 C77 1.389(8) .
C76 H76 0.9300 .
C77 C78 1.379(10) .
C77 H77 0.9300 .
C78 C79 1.370(9) .
C78 H78 0.9300 .
C79 C80 1.399(8) .
C79 H79 0.9300 .
O1AA Zn2 1.93(2) 1_545
C27A Zn2 2.532(7) 1_545
C7AA C6AA 1.40(5) .
C7AA H7AA 0.9300 .
C5AA C4AA 1.42(4) .
C5AA H5AA 0.9300 .
C29A C28A 1.517(12) .
N2BA C1BA 1.296(10) .
N2BA C0BA 1.440(8) .
N2BA C4BA 1.447(8) .
N8AA C9AA 1.395(10) .
N8AA C3BA 1.487(10) .
N8AA H8AA 0.8900 .
N8AA H8AB 0.8900 .
C4BA H4BA 0.9600 .
C4BA H4BB 0.9600 .
C4BA H4BC 0.9600 .
C0BA H0BA 0.9600 .
C0BA H0BB 0.9600 .
C0BA H0BC 0.9600 .
N5BA C6BA 1.477(14) .
N5BA C1A 1.525(14) .
N5BA H5BA 0.8900 .
N5BA H5BB 0.8900 .
C9AA H9AA 0.9600 .
C9AA H9AB 0.9600 .
C9AA H9AC 0.9600 .
C3BA H3BA 0.9600 .
C3BA H3BB 0.9600 .
C3BA H3BC 0.9600 .
C1BA O6BA 1.250(10) .
C1BA H1BA 0.9300 .
O8BA C9BA 1.282(19) .
N7BA C9BA 1.230(17) .
N7BA C0CA 1.339(15) .
N7BA C2BA 1.371(17) .
C9BA H9BA 0.9300 .
C0CA H0CA 0.9600 .
C0CA H0CB 0.9600 .
C0CA H0CC 0.9600 .
C2BA H2BA 0.9600 .
C2BA H2BB 0.9600 .
C2BA H2BC 0.9600 .
C1A H1AB 0.9600 .
C1A H1AC 0.9600 .
C1A H1AD 0.9600 .
C6BA H6BA 0.9600 .
C6BA H6BB 0.9600 .
C6BA H6BC 0.9600 .
N8BA C7BA 1.30(3) .
N8BA C2CA 1.50(3) .
N8BA C1CA 1.51(3) .
O5BA C7BA 1.10(3) .
C7BA H7BA 0.9300 .
C1CA H1CA 0.9600 .
C1CA H1CB 0.9600 .
C1CA H1CC 0.9600 .
C2CA H2CA 0.9600 .
C2CA H2CB 0.9600 .
C2CA H2CC 0.9600 .

loop_
_platon_squeeze_void_nr
_platon_squeeze_void_average_x
_platon_squeeze_void_average_y
_platon_squeeze_void_average_z
_platon_squeeze_void_volume
_platon_squeeze_void_count_electrons
_platon_squeeze_void_content
1 0.500 0.134 1.000 1020 289 ' '
